data_7237774
loop_
_publ_author_name
'Wang, Zaibin'
'Peng, Zhixing'
'Huang, Kai'
'Lu, Ping'
'Wang, Yanguang'

_publ_section_title
;
 Butterfly-shaped \p-extended benzothiadiazoles as promising emitting
 materials for white OLEDs
;
_journal_issue 22
_journal_name_full 'Journal of Materials Chemistry C'
_journal_page_first 6706
_journal_paper_doi 10.1039/C9TC01059A
_journal_volume 7
_journal_year 2019
_chemical_formula_moiety 'C46 H26 N4 O2 S, C3 H6 O'
_chemical_formula_sum 'C49 H32 N4 O3 S'
_chemical_formula_weight 756.84
_space_group_crystal_system triclinic
_space_group_IT_number 2
_space_group_name_Hall '-P 1'
_space_group_name_H-M_alt 'P -1'
_atom_sites_solution_hydrogens geom
_atom_sites_solution_primary dual
_audit_creation_date 2018-10-24
_audit_creation_method
;
Olex2 1.2
(compiled 2018.05.29 svn.r3508 for OlexSys, GUI svn.r5506)
;
_audit_update_record
;
2018-12-24 deposited with the CCDC.	2019-04-18 downloaded from the CCDC.
;
_cell_angle_alpha 104.630(5)
_cell_angle_beta 105.673(6)
_cell_angle_gamma 102.379(5)
_cell_formula_units_Z 2
_cell_length_a 10.1869(6)
_cell_length_b 13.2164(7)
_cell_length_c 16.2017(10)
_cell_measurement_reflns_used 3435
_cell_measurement_temperature 296(2)
_cell_measurement_theta_max 29.2817
_cell_measurement_theta_min 1.7795
_cell_volume 1936.3(2)
_computing_cell_refinement
;
CrysAlisPro, Agilent Technologies,
Version 1.171.35.11 (release 16-05-2011 CrysAlis171 .NET)
(compiled May 16 2011,17:55:39)
;
_computing_data_collection
;
CrysAlisPro, Agilent Technologies,
Version 1.171.35.11 (release 16-05-2011 CrysAlis171 .NET)
(compiled May 16 2011,17:55:39)
;
_computing_data_reduction
;
CrysAlisPro, Agilent Technologies,
Version 1.171.35.11 (release 16-05-2011 CrysAlis171 .NET)
(compiled May 16 2011,17:55:39)
;
_computing_molecular_graphics 'Olex2 (Dolomanov et al., 2009)'
_computing_publication_material 'Olex2 (Dolomanov et al., 2009)'
_computing_structure_refinement 'ShelXL (Sheldrick, 2015)'
_computing_structure_solution 'ShelXT (Sheldrick, 2015)'
_diffrn_ambient_temperature 296.15
_diffrn_detector_area_resol_mean 10.3592
_diffrn_measured_fraction_theta_full 0.998
_diffrn_measured_fraction_theta_max 0.839
_diffrn_measurement_details
;
#__ type_ start__ end____ width___ exp.time_
  1 omega  -71.00   19.00   1.0000   15.0000
omega____ theta____ kappa____ phi______ frames
    -      -11.4683  -77.0000 -150.0000 90

#__ type_ start__ end____ width___ exp.time_
  2 omega  -63.00   36.00   1.0000   15.0000
omega____ theta____ kappa____ phi______ frames
    -       11.7808  -38.0000  -30.0000 99

#__ type_ start__ end____ width___ exp.time_
  3 omega  -12.00   73.00   1.0000   15.0000
omega____ theta____ kappa____ phi______ frames
    -       11.7808   38.0000  150.0000 85
;
_diffrn_measurement_device_type 'Xcalibur, Atlas, Gemini ultra'
_diffrn_measurement_method '\w scans'
_diffrn_orient_matrix_UB_11 -0.0373828000
_diffrn_orient_matrix_UB_12 -0.0212717000
_diffrn_orient_matrix_UB_13 0.0260526000
_diffrn_orient_matrix_UB_21 -0.0637590000
_diffrn_orient_matrix_UB_22 0.0060119000
_diffrn_orient_matrix_UB_23 -0.0267128000
_diffrn_orient_matrix_UB_31 -0.0172381000
_diffrn_orient_matrix_UB_32 -0.0538491000
_diffrn_orient_matrix_UB_33 -0.0304651000
_diffrn_radiation_monochromator graphite
_diffrn_radiation_type MoK\a
_diffrn_radiation_wavelength 0.71073
_diffrn_reflns_av_R_equivalents 0.0337
_diffrn_reflns_av_unetI/netI 0.0634
_diffrn_reflns_Laue_measured_fraction_full 0.998
_diffrn_reflns_Laue_measured_fraction_max 0.839
_diffrn_reflns_limit_h_max 13
_diffrn_reflns_limit_h_min -14
_diffrn_reflns_limit_k_max 16
_diffrn_reflns_limit_k_min -17
_diffrn_reflns_limit_l_max 22
_diffrn_reflns_limit_l_min -15
_diffrn_reflns_number 14719
_diffrn_reflns_point_group_measured_fraction_full 0.998
_diffrn_reflns_point_group_measured_fraction_max 0.839
_diffrn_reflns_theta_full 25.242
_diffrn_reflns_theta_max 29.347
_diffrn_reflns_theta_min 1.783
_diffrn_source 'Enhance (Mo) X-ray Source'
_exptl_absorpt_coefficient_mu 0.133
_exptl_absorpt_correction_T_max 1.00000
_exptl_absorpt_correction_T_min 0.93044
_exptl_absorpt_correction_type multi-scan
_exptl_absorpt_process_details
;
CrysAlisPro, Agilent Technologies,
Version 1.171.35.11 (release 16-05-2011 CrysAlis171 .NET)
(compiled May 16 2011,17:55:39)
Empirical absorption correction using spherical harmonics,
 implemented in SCALE3 ABSPACK scaling algorithm.
;
_exptl_crystal_colour orange
_exptl_crystal_colour_primary orange
_exptl_crystal_density_diffrn 1.298
_exptl_crystal_description block
_exptl_crystal_F_000 788
_exptl_crystal_size_max 0.48
_exptl_crystal_size_mid 0.46
_exptl_crystal_size_min 0.36
_refine_diff_density_max 0.429
_refine_diff_density_min -0.342
_refine_diff_density_rms 0.055
_refine_ls_extinction_method none
_refine_ls_goodness_of_fit_ref 1.036
_refine_ls_hydrogen_treatment constr
_refine_ls_matrix_type full
_refine_ls_number_parameters 545
_refine_ls_number_reflns 8917
_refine_ls_number_restraints 476
_refine_ls_restrained_S_all 1.045
_refine_ls_R_factor_all 0.1124
_refine_ls_R_factor_gt 0.0656
_refine_ls_shift/su_max 0.001
_refine_ls_shift/su_mean 0.000
_refine_ls_structure_factor_coef Fsqd
_refine_ls_weighting_details 'w=1/[\s^2^(Fo^2^)+(0.0944P)^2^+0.1609P] where P=(Fo^2^+2Fc^2^)/3'
_refine_ls_weighting_scheme calc
_refine_ls_wR_factor_gt 0.1680
_refine_ls_wR_factor_ref 0.2063
_reflns_Friedel_coverage 0.000
_reflns_number_gt 5236
_reflns_number_total 8917
_reflns_threshold_expression 'I > 2\s(I)'
_cod_data_source_file c9tc01059a2.cif
_cod_data_source_block 181023_869_r
_cod_database_code 7237774
_shelx_shelxl_version_number 2016/6
_chemical_oxdiff_formula 'c h n o s'
_shelx_space_group_comment
;
The symmetry employed for this shelxl refinement is uniquely defined
by the following loop, which should always be used as a source of
symmetry information in preference to the above space-group names.
They are only intended as comments.
;
_shelx_estimated_absorpt_t_max 0.954
_shelx_estimated_absorpt_t_min 0.939
_reflns_odcompleteness_completeness 99.60
_reflns_odcompleteness_iscentric 1
_reflns_odcompleteness_theta 26.32
_olex2_refinement_description
;
1. Fixed Uiso
 At 1.2 times of:
  All C(H) groups
 At 1.5 times of:
  All C(H,H,H) groups
2. Restrained distances
 C48-C49
 1.5 with sigma of 0.01
 C48-C47
 1.5 with sigma of 0.01
 O3-C48 \\sim O3A-C48A
 with sigma of 0.02
 C47-C48 \\sim C47A-C48A
 with sigma of 0.02
 C48-C49 \\sim C48A-C49A
 with sigma of 0.02
 O3-C47 \\sim O3A-C47A
 with sigma of 0.04
 O3-C49 \\sim O3A-C49A
 with sigma of 0.04
 C47-C49 \\sim C47A-C49A
 with sigma of 0.04
3. Uiso/Uaniso restraints and constraints
All non-hydrogen atoms have similar U: within 1.7A with sigma of 0.04 and sigma
for terminal atoms of 0.08
O3 \\sim O3A \\sim C49 \\sim C48 \\sim C47A \\sim C47 \\sim C48A \\sim C49A:
within 1.7A with sigma of 0.01 and sigma for terminal atoms of 0.02
Uanis(C48) = Uanis(C48A)
4. Others
 Sof(C47A)=Sof(H47D)=Sof(H47E)=Sof(H47F)=Sof(C48A)=Sof(O3A)=Sof(C49A)=
 Sof(H49D)=Sof(H49E)=Sof(H49F)=1-FVAR(1)
 Sof(O3)=Sof(C47)=Sof(H47B)=Sof(H47C)=Sof(H47A)=Sof(C48)=Sof(C49)=Sof(H49A)=
 Sof(H49B)=Sof(H49C)=FVAR(1)
5.a Me refined with riding coordinates:
 C47(H47B,H47C,H47A), C49(H49A,H49B,H49C), C47A(H47D,H47E,H47F), C49A(H49D,
 H49E,H49F)
5.b Aromatic/amide H refined with riding coordinates:
 C6(H6), C11(H11), C16(H16), C10(H10), C23(H23), C30(H30), C3(H3), C13(H13),
 C19(H19), C31(H31), C14(H14), C17(H17), C36(H36), C18(H18), C43(H43), C34(H34),
  C33(H33), C26(H26), C24(H24), C39(H39), C37(H37), C25(H25), C44(H44),
 C38(H38), C46(H46), C45(H45)
;
_olex2_submission_special_instructions 'No special instructions were received'

loop_
_space_group_symop_operation_xyz
'x, y, z'
'-x, -y, -z'

loop_
_atom_site_label
_atom_site_type_symbol
_atom_site_fract_x
_atom_site_fract_y
_atom_site_fract_z
_atom_site_U_iso_or_equiv
_atom_site_adp_type
_atom_site_occupancy
_atom_site_site_symmetry_order
_atom_site_calc_flag
_atom_site_refinement_flags_posn
_atom_site_refinement_flags_adp
_atom_site_refinement_flags_occupancy
_atom_site_disorder_assembly
_atom_site_disorder_group
S1 S 0.68555(8) 0.82064(6) -0.12966(5) 0.0622(2) Uani 1 1 d . U . . .
O1 O 0.8083(2) -0.14477(16) 0.25003(13) 0.0688(5) Uani 1 1 d . U . . .
N3 N 0.8023(2) 0.01980(16) 0.17099(15) 0.0527(5) Uani 1 1 d . U . . .
N1 N 0.6201(2) 0.80844(16) -0.05130(14) 0.0530(5) Uani 1 1 d . U . . .
N2 N 0.7542(2) 0.72199(18) -0.14166(15) 0.0589(6) Uani 1 1 d . U . . .
N4 N 0.5704(2) 0.34488(18) 0.45890(13) 0.0564(5) Uani 1 1 d . U . . .
C5 C 0.6643(2) 0.59699(17) 0.05314(14) 0.0420(5) Uani 1 1 d . U . . .
C15 C 0.8901(2) -0.04705(17) 0.15669(15) 0.0425(5) Uani 1 1 d . U . . .
C22 C 0.6945(3) -0.01446(19) 0.20555(15) 0.0460(5) Uani 1 1 d . U . . .
C20 C 0.8911(2) -0.12867(19) 0.19657(16) 0.0473(6) Uani 1 1 d . U . . .
C1 C 0.6520(2) 0.72231(18) -0.02968(15) 0.0417(5) Uani 1 1 d . U . . .
C6 C 0.6197(2) 0.68269(18) 0.03735(15) 0.0442(5) Uani 1 1 d . U . . .
H6 H 0.568735 0.714412 0.070512 0.053 Uiso 1 1 calc R . . . .
C4 C 0.7385(3) 0.54466(18) -0.00095(16) 0.0464(5) Uani 1 1 d . U . . .
O2 O 0.5846(3) 0.2146(2) 0.57177(17) 0.1132(10) Uani 1 1 d . U . . .
C9 C 0.8001(3) 0.27851(19) 0.06419(17) 0.0469(6) Uani 1 1 d . U . . .
C12 C 0.8034(3) 0.10691(19) 0.13317(17) 0.0466(6) Uani 1 1 d . U . . .
C2 C 0.7294(2) 0.67341(19) -0.08113(16) 0.0465(5) Uani 1 1 d . U . . .
C21 C 0.6978(3) -0.09853(19) 0.24267(17) 0.0506(6) Uani 1 1 d . U . . .
C27 C 0.6400(3) 0.55743(19) 0.12377(15) 0.0491(6) Uani 1 1 d . U . . .
C29 C 0.6062(3) 0.4778(2) 0.25206(15) 0.0493(6) Uani 1 1 d . U . . .
C28 C 0.6230(3) 0.5234(2) 0.18311(16) 0.0518(6) Uani 1 1 d . U . . .
C11 C 0.6991(3) 0.09144(19) 0.05202(17) 0.0505(6) Uani 1 1 d . U . . .
H11 H 0.630831 0.023215 0.020248 0.061 Uiso 1 1 calc R . . . .
C16 C 0.9751(2) -0.0353(2) 0.10423(16) 0.0506(6) Uani 1 1 d . U . . .
H16 H 0.975127 0.017929 0.076092 0.061 Uiso 1 1 calc R . . . .
C8 C 0.7900(3) 0.3714(2) 0.03507(18) 0.0563(6) Uani 1 1 d . U . . .
C10 C 0.6963(3) 0.1777(2) 0.01805(17) 0.0499(6) Uani 1 1 d . U . . .
H10 H 0.624792 0.167802 -0.035691 0.060 Uiso 1 1 calc R . . . .
C42 C 0.6940(3) 0.3697(2) 0.53461(15) 0.0510(6) Uani 1 1 d . U . . .
C32 C 0.5819(3) 0.3899(2) 0.38794(15) 0.0502(6) Uani 1 1 d . U . . .
C35 C 0.4582(3) 0.2489(2) 0.43749(16) 0.0514(6) Uani 1 1 d . U . . .
C23 C 0.5859(3) 0.0328(2) 0.20650(17) 0.0567(6) Uani 1 1 d . U . . .
H23 H 0.581750 0.089595 0.182740 0.068 Uiso 1 1 calc R . . . .
C30 C 0.6604(3) 0.3923(2) 0.26223(17) 0.0560(6) Uani 1 1 d . U . . .
H30 H 0.705385 0.363865 0.223040 0.067 Uiso 1 1 calc R . . . .
C7 C 0.7732(3) 0.4499(2) 0.01575(17) 0.0553(6) Uani 1 1 d . U . . .
C3 C 0.7705(3) 0.5822(2) -0.06622(17) 0.0530(6) Uani 1 1 d . U . . .
H3 H 0.818689 0.548311 -0.100473 0.064 Uiso 1 1 calc R . . . .
C13 C 0.9089(3) 0.2055(2) 0.17795(18) 0.0560(6) Uani 1 1 d . U . . .
H13 H 0.980594 0.215037 0.231506 0.067 Uiso 1 1 calc R . . . .
C19 C 0.9743(3) -0.1959(2) 0.18556(19) 0.0597(7) Uani 1 1 d . U . . .
H19 H 0.973581 -0.249730 0.213048 0.072 Uiso 1 1 calc R . . . .
C31 C 0.6484(3) 0.3491(2) 0.32981(17) 0.0568(6) Uani 1 1 d . U . . .
H31 H 0.685670 0.291979 0.336049 0.068 Uiso 1 1 calc R . . . .
C14 C 0.9081(3) 0.2910(2) 0.14291(19) 0.0574(6) Uani 1 1 d . U . . .
H14 H 0.980828 0.357316 0.172514 0.069 Uiso 1 1 calc R . . . .
C17 C 1.0605(3) -0.1029(2) 0.0935(2) 0.0630(7) Uani 1 1 d . U . . .
H17 H 1.118886 -0.093578 0.059006 0.076 Uiso 1 1 calc R . . . .
C40 C 0.4681(3) 0.1839(3) 0.49290(18) 0.0649(7) Uani 1 1 d . U . . .
C36 C 0.3347(3) 0.2155(3) 0.36280(17) 0.0637(7) Uani 1 1 d . U . . .
H36 H 0.322596 0.258259 0.325410 0.076 Uiso 1 1 calc R . . . .
C41 C 0.6963(3) 0.3054(2) 0.59013(18) 0.0641(7) Uani 1 1 d . U . . .
C18 C 1.0601(3) -0.1831(2) 0.1329(2) 0.0688(8) Uani 1 1 d . U . . .
H18 H 1.116750 -0.228724 0.124561 0.083 Uiso 1 1 calc R . . . .
C43 C 0.8113(3) 0.4582(2) 0.55792(19) 0.0697(8) Uani 1 1 d . U . . .
H43 H 0.812037 0.502845 0.521836 0.084 Uiso 1 1 calc R . . . .
C34 C 0.5379(3) 0.5174(2) 0.31035(18) 0.0702(8) Uani 1 1 d . U . . .
H34 H 0.499825 0.574142 0.304191 0.084 Uiso 1 1 calc R . . . .
C33 C 0.5257(3) 0.4731(3) 0.37787(18) 0.0699(8) Uani 1 1 d . U . . .
H33 H 0.479043 0.500064 0.416517 0.084 Uiso 1 1 calc R . . . .
C26 C 0.5947(3) -0.1359(2) 0.27737(19) 0.0665(7) Uani 1 1 d . U . . .
H26 H 0.597580 -0.193007 0.300855 0.080 Uiso 1 1 calc R . . . .
C24 C 0.4832(3) -0.0036(3) 0.2424(2) 0.0707(8) Uani 1 1 d . U . . .
H24 H 0.411317 0.029405 0.243036 0.085 Uiso 1 1 calc R . . . .
C39 C 0.3641(3) 0.0884(3) 0.4734(2) 0.0785(9) Uani 1 1 d . U . . .
H39 H 0.374438 0.045929 0.511214 0.094 Uiso 1 1 calc R . . . .
C37 C 0.2300(3) 0.1197(3) 0.3434(2) 0.0797(9) Uani 1 1 d . U . . .
H37 H 0.148150 0.098133 0.292526 0.096 Uiso 1 1 calc R . . . .
C25 C 0.4868(3) -0.0877(3) 0.2770(2) 0.0742(8) Uani 1 1 d . U . . .
H25 H 0.416751 -0.112391 0.300176 0.089 Uiso 1 1 calc R . . . .
C44 C 0.9291(4) 0.4820(3) 0.6347(2) 0.0892(10) Uani 1 1 d . U . . .
H44 H 1.008527 0.541847 0.649087 0.107 Uiso 1 1 calc R . . . .
C38 C 0.2433(4) 0.0554(3) 0.3972(2) 0.0844(10) Uani 1 1 d . U . . .
H38 H 0.171930 -0.009908 0.382736 0.101 Uiso 1 1 calc R . . . .
C46 C 0.8125(4) 0.3307(3) 0.6668(2) 0.0844(10) Uani 1 1 d . U . . .
H46 H 0.811394 0.287479 0.704057 0.101 Uiso 1 1 calc R . . . .
C45 C 0.9299(4) 0.4187(3) 0.6893(2) 0.0910(11) Uani 1 1 d . U . . .
H45 H 1.008979 0.434966 0.740881 0.109 Uiso 1 1 calc R . . . .
O3 O 0.9651(6) 0.2666(5) 0.4143(3) 0.145(2) Uani 0.711(6) 1 d D U P A 1
C47 C 0.8797(9) 0.1243(6) 0.4591(5) 0.132(3) Uani 0.711(6) 1 d D U P A 1
H47B H 0.913438 0.103843 0.511969 0.197 Uiso 0.711(6) 1 calc R . P A 1
H47C H 0.787831 0.134778 0.453906 0.197 Uiso 0.711(6) 1 calc R . P A 1
H47A H 0.871426 0.067190 0.406039 0.197 Uiso 0.711(6) 1 calc R . P A 1
C48 C 0.9830(10) 0.2284(9) 0.4676(8) 0.141(2) Uani 0.711(6) 1 d D U P A 1
C49 C 1.1258(10) 0.2660(10) 0.5519(6) 0.147(4) Uani 0.711(6) 1 d D U P A 1
H49A H 1.115977 0.220337 0.588892 0.221 Uiso 0.711(6) 1 calc R . P A 1
H49B H 1.204134 0.259343 0.530888 0.221 Uiso 0.711(6) 1 calc R . P A 1
H49C H 1.144058 0.341003 0.587140 0.221 Uiso 0.711(6) 1 calc R . P A 1
C47A C 0.8779(18) 0.1572(14) 0.4229(11) 0.109(5) Uani 0.289(6) 1 d D U P A 2
H47D H 0.836052 0.100865 0.443807 0.164 Uiso 0.289(6) 1 calc R . P A 2
H47E H 0.817148 0.202952 0.414945 0.164 Uiso 0.289(6) 1 calc R . P A 2
H47F H 0.888270 0.124117 0.365934 0.164 Uiso 0.289(6) 1 calc R . P A 2
C48A C 1.018(3) 0.224(2) 0.4894(17) 0.141(2) Uani 0.289(6) 1 d D U P A 2
O3A O 1.121(2) 0.2927(17) 0.5160(14) 0.176(6) Uani 0.289(6) 1 d D U P A 2
C49A C 1.0720(14) 0.1847(12) 0.5755(8) 0.090(3) Uani 0.289(6) 1 d D U P A 2
H49D H 0.999727 0.121544 0.571112 0.136 Uiso 0.289(6) 1 calc R . P A 2
H49E H 1.158406 0.166197 0.576496 0.136 Uiso 0.289(6) 1 calc R . P A 2
H49F H 1.090138 0.243071 0.630252 0.136 Uiso 0.289(6) 1 calc R . P A 2

loop_
_atom_site_aniso_label
_atom_site_aniso_U_11
_atom_site_aniso_U_22
_atom_site_aniso_U_33
_atom_site_aniso_U_23
_atom_site_aniso_U_13
_atom_site_aniso_U_12
S1 0.0699(5) 0.0595(4) 0.0732(5) 0.0464(4) 0.0249(4) 0.0218(4)
O1 0.0848(13) 0.0746(12) 0.0907(14) 0.0626(11) 0.0495(12) 0.0436(11)
N3 0.0615(13) 0.0485(11) 0.0799(14) 0.0431(10) 0.0431(11) 0.0291(10)
N1 0.0576(12) 0.0454(11) 0.0606(12) 0.0293(9) 0.0157(10) 0.0165(10)
N2 0.0674(14) 0.0643(13) 0.0659(13) 0.0433(11) 0.0325(12) 0.0231(11)
N4 0.0580(13) 0.0695(14) 0.0439(11) 0.0339(10) 0.0145(10) 0.0098(11)
C5 0.0431(12) 0.0385(12) 0.0402(12) 0.0179(9) 0.0100(10) 0.0040(10)
C15 0.0423(12) 0.0372(11) 0.0508(13) 0.0193(10) 0.0139(11) 0.0146(10)
C22 0.0527(14) 0.0427(12) 0.0527(13) 0.0226(10) 0.0254(12) 0.0169(11)
C20 0.0458(13) 0.0438(13) 0.0564(14) 0.0260(11) 0.0143(11) 0.0144(11)
C1 0.0420(12) 0.0371(11) 0.0439(12) 0.0172(9) 0.0107(10) 0.0084(10)
C6 0.0503(13) 0.0396(12) 0.0450(12) 0.0167(9) 0.0178(11) 0.0132(10)
C4 0.0530(13) 0.0397(12) 0.0515(13) 0.0244(10) 0.0180(11) 0.0128(11)
O2 0.0824(15) 0.128(2) 0.0988(17) 0.0871(16) -0.0185(14) -0.0226(15)
C9 0.0590(15) 0.0432(13) 0.0618(14) 0.0308(11) 0.0346(13) 0.0275(12)
C12 0.0523(14) 0.0430(13) 0.0669(15) 0.0316(11) 0.0343(13) 0.0248(11)
C2 0.0484(13) 0.0459(13) 0.0506(13) 0.0266(10) 0.0170(11) 0.0123(11)
C21 0.0598(15) 0.0460(13) 0.0578(14) 0.0283(11) 0.0256(12) 0.0191(12)
C27 0.0529(14) 0.0477(13) 0.0434(13) 0.0210(11) 0.0118(11) 0.0076(11)
C29 0.0559(14) 0.0518(14) 0.0413(12) 0.0238(10) 0.0155(11) 0.0101(12)
C28 0.0568(15) 0.0528(14) 0.0424(13) 0.0220(11) 0.0137(12) 0.0069(12)
C11 0.0503(14) 0.0408(12) 0.0659(16) 0.0210(11) 0.0242(13) 0.0155(11)
C16 0.0504(14) 0.0534(14) 0.0608(15) 0.0290(12) 0.0237(12) 0.0232(12)
C8 0.0667(16) 0.0522(14) 0.0696(16) 0.0336(13) 0.0351(14) 0.0260(13)
C10 0.0538(14) 0.0497(14) 0.0585(14) 0.0266(11) 0.0230(12) 0.0247(12)
C42 0.0547(15) 0.0576(15) 0.0425(13) 0.0231(11) 0.0152(12) 0.0148(12)
C32 0.0536(14) 0.0602(15) 0.0418(12) 0.0261(11) 0.0168(11) 0.0157(12)
C35 0.0535(15) 0.0655(16) 0.0428(13) 0.0244(11) 0.0224(12) 0.0174(13)
C23 0.0652(16) 0.0604(16) 0.0665(16) 0.0348(13) 0.0352(14) 0.0300(13)
C30 0.0632(16) 0.0671(17) 0.0533(14) 0.0310(12) 0.0302(13) 0.0242(14)
C7 0.0676(16) 0.0484(14) 0.0646(16) 0.0332(12) 0.0282(14) 0.0223(13)
C3 0.0627(15) 0.0526(14) 0.0631(15) 0.0314(12) 0.0335(13) 0.0261(13)
C13 0.0557(15) 0.0510(14) 0.0665(16) 0.0299(12) 0.0184(13) 0.0172(12)
C19 0.0551(15) 0.0533(15) 0.0770(18) 0.0334(13) 0.0148(14) 0.0249(13)
C31 0.0680(17) 0.0600(16) 0.0607(15) 0.0359(12) 0.0301(14) 0.0263(14)
C14 0.0612(16) 0.0407(13) 0.0753(17) 0.0281(12) 0.0249(14) 0.0125(12)
C17 0.0577(16) 0.0684(17) 0.0799(18) 0.0320(15) 0.0328(14) 0.0321(14)
C40 0.0592(17) 0.080(2) 0.0563(16) 0.0384(14) 0.0135(14) 0.0122(15)
C36 0.0602(17) 0.083(2) 0.0467(14) 0.0300(13) 0.0138(13) 0.0154(15)
C41 0.0631(17) 0.0708(18) 0.0565(16) 0.0372(13) 0.0089(14) 0.0122(15)
C18 0.0609(17) 0.0626(17) 0.096(2) 0.0321(16) 0.0273(16) 0.0366(15)
C43 0.077(2) 0.0668(18) 0.0593(17) 0.0311(14) 0.0130(16) 0.0100(16)
C34 0.107(2) 0.0758(19) 0.0586(16) 0.0386(14) 0.0411(17) 0.0520(18)
C33 0.102(2) 0.087(2) 0.0524(15) 0.0379(15) 0.0456(16) 0.0509(19)
C26 0.080(2) 0.0677(18) 0.0722(18) 0.0446(14) 0.0390(16) 0.0203(16)
C24 0.0749(19) 0.089(2) 0.083(2) 0.0492(17) 0.0501(17) 0.0392(17)
C39 0.072(2) 0.082(2) 0.079(2) 0.0451(17) 0.0215(18) 0.0047(17)
C37 0.0635(19) 0.099(2) 0.0591(18) 0.0264(17) 0.0107(15) 0.0023(18)
C25 0.0724(19) 0.092(2) 0.086(2) 0.0499(18) 0.0492(17) 0.0266(18)
C44 0.076(2) 0.079(2) 0.079(2) 0.0289(18) -0.0048(19) -0.0045(18)
C38 0.073(2) 0.085(2) 0.077(2) 0.0282(18) 0.0206(18) -0.0079(18)
C46 0.083(2) 0.088(2) 0.0705(19) 0.0474(17) -0.0042(18) 0.0149(19)
C45 0.080(2) 0.083(2) 0.076(2) 0.0308(18) -0.0166(18) 0.0077(19)
O3 0.173(4) 0.180(5) 0.130(4) 0.095(3) 0.059(3) 0.084(4)
C47 0.138(5) 0.086(4) 0.119(6) 0.017(4) 0.034(4) -0.034(4)
C48 0.144(5) 0.151(4) 0.133(5) 0.040(4) 0.046(4) 0.065(4)
C49 0.131(5) 0.164(7) 0.126(6) 0.028(5) 0.019(5) 0.059(5)
C47A 0.112(8) 0.095(8) 0.086(8) -0.006(7) -0.008(7) 0.060(6)
C48A 0.144(5) 0.151(4) 0.133(5) 0.040(4) 0.046(4) 0.065(4)
O3A 0.158(9) 0.136(10) 0.197(11) 0.027(9) 0.073(9) -0.007(8)
C49A 0.117(7) 0.146(8) 0.102(7) 0.109(6) 0.074(6) 0.096(7)

loop_
_atom_type_symbol
_atom_type_description
_atom_type_scat_dispersion_real
_atom_type_scat_dispersion_imag
_atom_type_scat_source
C C 0.0033 0.0016 'International Tables Vol C Tables 4.2.6.8 and 6.1.1.4'
H H 0.0000 0.0000 'International Tables Vol C Tables 4.2.6.8 and 6.1.1.4'
N N 0.0061 0.0033 'International Tables Vol C Tables 4.2.6.8 and 6.1.1.4'
O O 0.0106 0.0060 'International Tables Vol C Tables 4.2.6.8 and 6.1.1.4'
S S 0.1246 0.1234 'International Tables Vol C Tables 4.2.6.8 and 6.1.1.4'

loop_
_geom_angle_atom_site_label_1
_geom_angle_atom_site_label_2
_geom_angle_atom_site_label_3
_geom_angle
N2 S1 N1 101.84(11)
C21 O1 C20 117.05(18)
C15 N3 C12 119.83(18)
C22 N3 C15 118.35(19)
C22 N3 C12 120.49(18)
C1 N1 S1 105.76(16)
C2 N2 S1 105.83(16)
C42 N4 C32 118.7(2)
C35 N4 C42 118.3(2)
C35 N4 C32 118.6(2)
C6 C5 C4 120.5(2)
C6 C5 C27 120.9(2)
C27 C5 C4 118.5(2)
C20 C15 N3 118.9(2)
C16 C15 N3 122.7(2)
C16 C15 C20 118.4(2)
C21 C22 N3 118.8(2)
C23 C22 N3 123.3(2)
C23 C22 C21 117.9(2)
O1 C20 C15 121.3(2)
C19 C20 O1 117.0(2)
C19 C20 C15 121.7(2)
N1 C1 C6 126.2(2)
N1 C1 C2 113.0(2)
C6 C1 C2 120.7(2)
C5 C6 C1 119.0(2)
C5 C6 H6 120.5
C1 C6 H6 120.5
C7 C4 C5 117.1(2)
C3 C4 C5 121.1(2)
C3 C4 C7 121.8(2)
C41 O2 C40 118.6(2)
C10 C9 C8 120.5(2)
C10 C9 C14 119.2(2)
C14 C9 C8 120.1(2)
C11 C12 N3 120.2(2)
C13 C12 N3 119.4(2)
C13 C12 C11 120.3(2)
N2 C2 C1 113.5(2)
N2 C2 C3 126.8(2)
C3 C2 C1 119.7(2)
O1 C21 C22 121.4(2)
C26 C21 O1 117.1(2)
C26 C21 C22 121.4(2)
C28 C27 C5 178.2(3)
C30 C29 C28 119.9(2)
C34 C29 C28 121.7(2)
C34 C29 C30 118.4(2)
C27 C28 C29 176.6(3)
C12 C11 H11 120.0
C12 C11 C10 120.0(2)
C10 C11 H11 120.0
C15 C16 H16 120.0
C15 C16 C17 120.0(2)
C17 C16 H16 120.0
C7 C8 C9 173.6(3)
C9 C10 C11 120.0(2)
C9 C10 H10 120.0
C11 C10 H10 120.0
C41 C42 N4 119.5(2)
C43 C42 N4 122.4(2)
C43 C42 C41 118.1(2)
C31 C32 N4 120.2(2)
C33 C32 N4 120.1(2)
C33 C32 C31 119.7(2)
C40 C35 N4 120.0(2)
C36 C35 N4 122.7(2)
C36 C35 C40 117.3(3)
C22 C23 H23 119.6
C22 C23 C24 120.8(3)
C24 C23 H23 119.6
C29 C30 H30 119.7
C31 C30 C29 120.7(2)
C31 C30 H30 119.7
C8 C7 C4 171.9(3)
C4 C3 C2 119.0(2)
C4 C3 H3 120.5
C2 C3 H3 120.5
C12 C13 H13 120.2
C12 C13 C14 119.6(2)
C14 C13 H13 120.2
C20 C19 H19 120.3
C20 C19 C18 119.5(3)
C18 C19 H19 120.3
C32 C31 C30 120.4(2)
C32 C31 H31 119.8
C30 C31 H31 119.8
C9 C14 H14 119.6
C13 C14 C9 120.7(2)
C13 C14 H14 119.6
C16 C17 H17 119.5
C18 C17 C16 121.0(3)
C18 C17 H17 119.5
O2 C40 C35 121.0(3)
C39 C40 O2 116.8(3)
C39 C40 C35 122.2(3)
C35 C36 H36 119.7
C37 C36 C35 120.5(3)
C37 C36 H36 119.7
O2 C41 C42 122.2(2)
O2 C41 C46 117.0(3)
C46 C41 C42 120.8(3)
C19 C18 H18 120.3
C17 C18 C19 119.4(2)
C17 C18 H18 120.3
C42 C43 H43 119.6
C42 C43 C44 120.7(3)
C44 C43 H43 119.6
C29 C34 H34 119.7
C29 C34 C33 120.5(2)
C33 C34 H34 119.7
C32 C33 C34 120.3(2)
C32 C33 H33 119.9
C34 C33 H33 119.9
C21 C26 H26 120.3
C21 C26 C25 119.5(3)
C25 C26 H26 120.3
C23 C24 H24 119.8
C25 C24 C23 120.4(3)
C25 C24 H24 119.8
C40 C39 H39 120.3
C40 C39 C38 119.4(3)
C38 C39 H39 120.3
C36 C37 H37 119.3
C38 C37 C36 121.4(3)
C38 C37 H37 119.3
C26 C25 H25 120.0
C24 C25 C26 120.0(3)
C24 C25 H25 120.0
C43 C44 H44 119.6
C45 C44 C43 120.7(3)
C45 C44 H44 119.6
C39 C38 H38 120.4
C37 C38 C39 119.2(3)
C37 C38 H38 120.4
C41 C46 H46 119.6
C45 C46 C41 120.8(3)
C45 C46 H46 119.6
C44 C45 C46 118.8(3)
C44 C45 H45 120.6
C46 C45 H45 120.6
H47B C47 H47C 109.5
H47B C47 H47A 109.5
H47C C47 H47A 109.5
C48 C47 H47B 109.5
C48 C47 H47C 109.5
C48 C47 H47A 109.5
O3 C48 C47 121.6(9)
O3 C48 C49 124.8(8)
C47 C48 C49 113.1(8)
C48 C49 H49A 109.5
C48 C49 H49B 109.5
C48 C49 H49C 109.5
H49A C49 H49B 109.5
H49A C49 H49C 109.5
H49B C49 H49C 109.5
H47D C47A H47E 109.5
H47D C47A H47F 109.5
H47E C47A H47F 109.5
C48A C47A H47D 109.5
C48A C47A H47E 109.5
C48A C47A H47F 109.5
C47A C48A C49A 116.0(16)
O3A C48A C47A 154(2)
O3A C48A C49A 90.2(16)
C48A C49A H49D 109.5
C48A C49A H49E 109.5
C48A C49A H49F 109.5
H49D C49A H49E 109.5
H49D C49A H49F 109.5
H49E C49A H49F 109.5

loop_
_geom_bond_atom_site_label_1
_geom_bond_atom_site_label_2
_geom_bond_distance
S1 N1 1.611(2)
S1 N2 1.601(2)
O1 C20 1.385(3)
O1 C21 1.383(3)
N3 C15 1.408(3)
N3 C22 1.404(3)
N3 C12 1.434(3)
N1 C1 1.350(3)
N2 C2 1.349(3)
N4 C42 1.408(3)
N4 C32 1.441(3)
N4 C35 1.407(3)
C5 C6 1.363(3)
C5 C4 1.447(3)
C5 C27 1.429(3)
C15 C20 1.391(3)
C15 C16 1.380(3)
C22 C21 1.393(3)
C22 C23 1.384(3)
C20 C19 1.365(3)
C1 C6 1.403(3)
C1 C2 1.427(3)
C6 H6 0.9300
C4 C7 1.441(3)
C4 C3 1.361(3)
O2 C40 1.385(3)
O2 C41 1.369(4)
C9 C8 1.436(3)
C9 C10 1.385(3)
C9 C14 1.387(3)
C12 C11 1.384(3)
C12 C13 1.371(3)
C2 C3 1.413(3)
C21 C26 1.379(3)
C27 C28 1.196(3)
C29 C28 1.429(3)
C29 C30 1.385(3)
C29 C34 1.383(3)
C11 H11 0.9300
C11 C10 1.388(3)
C16 H16 0.9300
C16 C17 1.386(3)
C8 C7 1.189(3)
C10 H10 0.9300
C42 C41 1.384(4)
C42 C43 1.369(4)
C32 C31 1.372(3)
C32 C33 1.370(4)
C35 C40 1.390(4)
C35 C36 1.382(4)
C23 H23 0.9300
C23 C24 1.385(4)
C30 H30 0.9300
C30 C31 1.378(3)
C3 H3 0.9300
C13 H13 0.9300
C13 C14 1.387(3)
C19 H19 0.9300
C19 C18 1.390(4)
C31 H31 0.9300
C14 H14 0.9300
C17 H17 0.9300
C17 C18 1.369(4)
C40 C39 1.364(4)
C36 H36 0.9300
C36 C37 1.370(4)
C41 C46 1.372(4)
C18 H18 0.9300
C43 H43 0.9300
C43 C44 1.385(4)
C34 H34 0.9300
C34 C33 1.385(4)
C33 H33 0.9300
C26 H26 0.9300
C26 C25 1.382(4)
C24 H24 0.9300
C24 C25 1.367(4)
C39 H39 0.9300
C39 C38 1.380(4)
C37 H37 0.9300
C37 C38 1.364(5)
C25 H25 0.9300
C44 H44 0.9300
C44 C45 1.362(5)
C38 H38 0.9300
C46 H46 0.9300
C46 C45 1.367(5)
C45 H45 0.9300
O3 C48 1.099(8)
C47 H47B 0.9600
C47 H47C 0.9600
C47 H47A 0.9600
C47 C48 1.492(7)
C48 C49 1.582(8)
C49 H49A 0.9600
C49 H49B 0.9600
C49 H49C 0.9600
C47A H47D 0.9600
C47A H47E 0.9600
C47A H47F 0.9600
C47A C48A 1.455(16)
C48A O3A 1.128(16)
C48A C49A 1.606(18)
C49A H49D 0.9600
C49A H49E 0.9600
C49A H49F 0.9600
